data_7024935
loop_
_publ_author_name
'Herringer, Susan N.'
'Longendyke, Alyssa J.'
'Turnbull, Mark M.'
'Landee, Christopher P.'
'Wikaira, Jan L.'
'Jameson, Geoffrey B.'
'Telfer, Shane G.'

_publ_section_title
;
 Synthesis, structure, and magnetic properties of
 bis(monosubstituted-pyrazine)dihalocopper(II).
;
_journal_issue 11
_journal_name_full 'Dalton transactions (Cambridge, England : 2003)'
_journal_page_first 2785
_journal_page_last 2797
_journal_paper_doi 10.1039/b922824a
_journal_volume 39
_journal_year 2010
_chemical_formula_sum 'C12 H16 Cl2 Cu N4 O2'
_chemical_formula_weight 382.73
_chemical_name_common Bis(ethoxypyrazine)dichlorocopper(ii)
_chemical_name_systematic
;
Bis(ethoxypyrazine)dichlorocopper(II)
;
_space_group_IT_number 2
_symmetry_cell_setting triclinic
_symmetry_space_group_name_Hall '-P 1'
_symmetry_space_group_name_H-M 'P -1'
_atom_sites_solution_hydrogens geom
_atom_sites_solution_primary direct
_atom_sites_solution_secondary difmap
_audit_creation_method SHELXL-97
_cell_angle_alpha 89.610(4)
_cell_angle_beta 86.245(5)
_cell_angle_gamma 86.619(5)
_cell_formula_units_Z 1
_cell_length_a 3.8018(4)
_cell_length_b 8.0135(6)
_cell_length_c 12.2611(9)
_cell_measurement_reflns_used 1194
_cell_measurement_temperature 123
_cell_measurement_theta_max 71.3
_cell_measurement_theta_min 6.60
_cell_volume 372.09(6)
_computing_cell_refinement 'FSProcess in Process-Auto (Rigaku, 1998)'
_computing_data_collection 'CrystalClear (Rigaku, 2005)'
_computing_data_reduction 'FSProcess in Process-Auto (Rigaku, 1998)'
_computing_structure_refinement 'SHELXL-97 (Sheldrick, 1997)'
_computing_structure_solution 'SHELXS97 (Sheldrick, 2008)'
_diffrn_ambient_temperature 123(2)
_diffrn_detector_area_resol_mean 10
_diffrn_measured_fraction_theta_full 0.765
_diffrn_measured_fraction_theta_max 0.765
_diffrn_measurement_device_type 'Rigaku Spider'
_diffrn_measurement_method \w-scans
_diffrn_radiation_monochromator 'Rigaku VariMax-HF Confocal Optical System'
_diffrn_radiation_source 'Rigaku MM007 rotating anode'
_diffrn_radiation_type CuK\a
_diffrn_radiation_wavelength 1.54178
_diffrn_reflns_av_R_equivalents 0.0406
_diffrn_reflns_av_sigmaI/netI 0.0466
_diffrn_reflns_limit_h_max 3
_diffrn_reflns_limit_h_min -2
_diffrn_reflns_limit_k_max 9
_diffrn_reflns_limit_k_min -9
_diffrn_reflns_limit_l_max 14
_diffrn_reflns_limit_l_min -14
_diffrn_reflns_number 3292
_diffrn_reflns_theta_full 70.06
_diffrn_reflns_theta_max 70.06
_diffrn_reflns_theta_min 6.60
_exptl_absorpt_coefficient_mu 5.466
_exptl_absorpt_correction_T_max 1.0
_exptl_absorpt_correction_T_min 0.542
_exptl_absorpt_correction_type multi-scan
_exptl_absorpt_process_details '(ABSCOR; Higashi, 1995)'
_exptl_crystal_colour green
_exptl_crystal_density_diffrn 1.708
_exptl_crystal_density_method 'not measured'
_exptl_crystal_description needle
_exptl_crystal_F_000 195
_exptl_crystal_size_max 1.5
_exptl_crystal_size_mid 0.02
_exptl_crystal_size_min 0.02
_refine_diff_density_max 1.192
_refine_diff_density_min -0.478
_refine_diff_density_rms 0.106
_refine_ls_extinction_method none
_refine_ls_goodness_of_fit_ref 1.105
_refine_ls_hydrogen_treatment noref
_refine_ls_matrix_type full
_refine_ls_number_parameters 98
_refine_ls_number_reflns 1084
_refine_ls_number_restraints 0
_refine_ls_restrained_S_all 1.105
_refine_ls_R_factor_all 0.0515
_refine_ls_R_factor_gt 0.0461
_refine_ls_shift/su_max 0.000
_refine_ls_shift/su_mean 0.000
_refine_ls_structure_factor_coef Fsqd
_refine_ls_weighting_details 'calc w=1/[\s^2^(Fo^2^)+(0.0722P)^2^+0.4847P] where P=(Fo^2^+2Fc^2^)/3'
_refine_ls_weighting_scheme calc
_refine_ls_wR_factor_gt 0.1244
_refine_ls_wR_factor_ref 0.1303
_reflns_number_gt 951
_reflns_number_total 1084
_reflns_threshold_expression >2sigma(I)
_cod_data_source_file b922824a.txt
_cod_data_source_block ajld_a
_cod_original_sg_symbol_H-M P-1
_cod_database_code 7024935

loop_
_symmetry_equiv_pos_as_xyz
'x, y, z'
'-x, -y, -z'

loop_
_atom_site_label
_atom_site_type_symbol
_atom_site_fract_x
_atom_site_fract_y
_atom_site_fract_z
_atom_site_U_iso_or_equiv
_atom_site_adp_type
_atom_site_occupancy
_atom_site_symmetry_multiplicity
_atom_site_calc_flag
_atom_site_refinement_flags
Cu1 Cu 0.5000 0.0000 1.0000 0.0237(3) Uani 1 2 d S
Cl1 Cl 0.0818(3) 0.17015(10) 1.09414(6) 0.0220(3) Uani 1 1 d .
O1 O 0.2839(9) 0.1767(3) 0.59793(19) 0.0246(8) Uani 1 1 d .
N1 N 0.4440(10) 0.3963(4) 0.7037(2) 0.0227(9) Uani 1 1 d .
N4 N 0.5028(10) 0.1660(4) 0.8749(2) 0.0217(9) Uani 1 1 d .
C3 C 0.4136(13) 0.1191(5) 0.7781(3) 0.0220(10) Uani 1 1 d .
H3 H 0.3697 0.0079 0.7663 0.026 Uiso 1 1 calc R
C2 C 0.3841(12) 0.2359(5) 0.6924(3) 0.0213(10) Uani 1 1 d .
C6 C 0.5450(13) 0.4401(5) 0.8032(3) 0.0243(10) Uani 1 1 d .
H6 H 0.5978 0.5503 0.8141 0.029 Uiso 1 1 calc R
C7 C 0.1915(13) 0.2999(5) 0.5149(3) 0.0234(10) Uani 1 1 d .
H7A H 0.3932 0.3643 0.4936 0.028 Uiso 1 1 calc R
H7B H -0.0002 0.3761 0.5431 0.028 Uiso 1 1 calc R
C8 C 0.0805(13) 0.2060(5) 0.4183(3) 0.0275(11) Uani 1 1 d .
H8A H 0.2763 0.1359 0.3884 0.041 Uiso 1 1 calc R
H8B H 0.0051 0.2841 0.3635 0.041 Uiso 1 1 calc R
H8C H -0.1109 0.1381 0.4411 0.041 Uiso 1 1 calc R
C5 C 0.5726(13) 0.3292(5) 0.8882(3) 0.0249(10) Uani 1 1 d .
H5 H 0.6393 0.3656 0.9553 0.030 Uiso 1 1 calc R

loop_
_atom_site_aniso_label
_atom_site_aniso_U_11
_atom_site_aniso_U_22
_atom_site_aniso_U_33
_atom_site_aniso_U_23
_atom_site_aniso_U_13
_atom_site_aniso_U_12
Cu1 0.0343(8) 0.0229(5) 0.0131(4) 0.0042(3) 0.0002(3) 0.0026(4)
Cl1 0.0258(9) 0.0227(5) 0.0174(5) 0.0015(3) 0.0000(4) -0.0013(5)
O1 0.038(2) 0.0194(13) 0.0168(12) 0.0040(9) -0.0069(12) -0.0013(13)
N1 0.025(3) 0.0252(17) 0.0185(15) 0.0032(12) -0.0020(13) -0.0038(16)
N4 0.027(3) 0.0228(15) 0.0150(14) 0.0015(11) -0.0011(13) 0.0040(15)
C3 0.029(3) 0.0192(17) 0.0176(17) 0.0031(13) -0.0016(16) -0.0003(18)
C2 0.026(3) 0.0242(19) 0.0145(17) 0.0012(13) -0.0043(15) -0.0004(18)
C6 0.028(3) 0.0239(19) 0.0211(18) 0.0000(14) -0.0006(16) -0.0060(19)
C7 0.031(3) 0.0222(18) 0.0174(17) 0.0077(13) -0.0047(16) -0.0043(19)
C8 0.033(4) 0.031(2) 0.0186(18) 0.0032(15) -0.0071(17) -0.002(2)
C5 0.027(3) 0.028(2) 0.0193(18) -0.0010(14) 0.0001(16) -0.0009(19)

loop_
_atom_type_symbol
_atom_type_description
_atom_type_scat_dispersion_real
_atom_type_scat_dispersion_imag
_atom_type_scat_source
C C 0.0181 0.0091 'International Tables Vol C Tables 4.2.6.8 and 6.1.1.4'
H H 0.0000 0.0000 'International Tables Vol C Tables 4.2.6.8 and 6.1.1.4'
N N 0.0311 0.0180 'International Tables Vol C Tables 4.2.6.8 and 6.1.1.4'
O O 0.0492 0.0322 'International Tables Vol C Tables 4.2.6.8 and 6.1.1.4'
Cl Cl 0.3639 0.7018 'International Tables Vol C Tables 4.2.6.8 and 6.1.1.4'
Cu Cu -1.9646 0.5888 'International Tables Vol C Tables 4.2.6.8 and 6.1.1.4'

loop_
_geom_angle_atom_site_label_1
_geom_angle_atom_site_label_2
_geom_angle_atom_site_label_3
_geom_angle
_geom_angle_site_symmetry_1
_geom_angle_site_symmetry_3
N4 Cu1 N4 180.000(1) 2_657 .
N4 Cu1 Cl1 89.27(10) 2_657 2_657
N4 Cu1 Cl1 90.73(10) . 2_657
N4 Cu1 Cl1 90.73(10) 2_657 .
N4 Cu1 Cl1 89.27(10) . .
Cl1 Cu1 Cl1 180.000(1) 2_657 .
N4 Cu1 Cl1 90.14(10) 2_657 1_655
N4 Cu1 Cl1 89.86(10) . 1_655
Cl1 Cu1 Cl1 88.25(3) 2_657 1_655
Cl1 Cu1 Cl1 91.75(3) . 1_655
Cu1 Cl1 Cu1 91.75(3) . 1_455
C2 O1 C7 116.8(3) . .
C2 N1 C6 115.4(3) . .
C3 N4 C5 117.9(3) . .
C3 N4 Cu1 119.6(2) . .
C5 N4 Cu1 122.3(2) . .
N4 C3 C2 120.6(3) . .
N4 C3 H3 119.7 . .
C2 C3 H3 119.7 . .
N1 C2 O1 121.2(3) . .
N1 C2 C3 122.7(3) . .
O1 C2 C3 116.1(3) . .
N1 C6 C5 123.0(3) . .
N1 C6 H6 118.5 . .
C5 C6 H6 118.5 . .
O1 C7 C8 107.4(3) . .
O1 C7 H7A 110.2 . .
C8 C7 H7A 110.2 . .
O1 C7 H7B 110.2 . .
C8 C7 H7B 110.2 . .
H7A C7 H7B 108.5 . .
C7 C8 H8A 109.5 . .
C7 C8 H8B 109.5 . .
H8A C8 H8B 109.5 . .
C7 C8 H8C 109.5 . .
H8A C8 H8C 109.5 . .
H8B C8 H8C 109.5 . .
N4 C5 C6 120.3(3) . .
N4 C5 H5 119.9 . .
C6 C5 H5 119.9 . .

loop_
_geom_bond_atom_site_label_1
_geom_bond_atom_site_label_2
_geom_bond_distance
_geom_bond_site_symmetry_2
Cu1 N4 2.023(3) 2_657
Cu1 N4 2.023(3) .
Cu1 Cl1 2.2901(10) 2_657
Cu1 Cl1 2.2901(10) .
Cu1 Cl1 2.9656(10) 1_655
Cl1 Cu1 2.9656(10) 1_455
O1 C2 1.340(4) .
O1 C7 1.458(4) .
N1 C2 1.329(5) .
N1 C6 1.357(5) .
N4 C3 1.319(5) .
N4 C5 1.363(5) .
C3 C2 1.408(5) .
C3 H3 0.9300 .
C6 C5 1.371(5) .
C6 H6 0.9300 .
C7 C8 1.504(5) .
C7 H7A 0.9700 .
C7 H7B 0.9700 .
C8 H8A 0.9600 .
C8 H8B 0.9600 .
C8 H8C 0.9600 .
C5 H5 0.9300 .
